data_7118529
loop_
_publ_author_name
'Hadlington, Terrance J.'
'Abdalla, Joseph A. B.'
'Tirfoin, R\'emi'
'Aldridge, Simon'
'Jones, Cameron'

_publ_section_title
;
 Stabilization of a two-coordinate, acyclic diaminosilylene (ADASi):
 completion of the series of isolable diaminotetrylenes, :E(NR2)2 (E =
 group 14 element).
;
_journal_issue 8
_journal_name_full 'Chemical communications (Cambridge, England)'
_journal_page_first 1717
_journal_page_last 1720
_journal_paper_doi 10.1039/c5cc09673a
_journal_volume 52
_journal_year 2016
_chemical_formula_sum 'C58 H90 B2 N6 Pb Si2'
_chemical_formula_weight 1156.35
_chemical_name_systematic
; 
 ? 
;
_space_group_IT_number 15
_symmetry_cell_setting monoclinic
_symmetry_space_group_name_Hall '-C 2yc'
_symmetry_space_group_name_H-M 'C 1 2/c 1'
_atom_sites_solution_hydrogens geom
_atom_sites_solution_primary direct
_atom_sites_solution_secondary difmap
_audit_creation_method SHELXL-97
_audit_update_record
;
2015-11-23 deposited with the CCDC.
2015-12-03 downloaded from the CCDC.
;
_cell_angle_alpha 90.00
_cell_angle_beta 97.8960(10)
_cell_angle_gamma 90.00
_cell_formula_units_Z 4
_cell_length_a 26.6148(7)
_cell_length_b 12.0185(4)
_cell_length_c 18.1788(5)
_cell_measurement_temperature 123(2)
_cell_volume 5759.7(3)
_computing_structure_refinement 'SHELXL-97 (Sheldrick, 1997)'
_computing_structure_solution 'SHELXS-97 (Sheldrick, 1990)'
_diffrn_ambient_temperature 123(2)
_diffrn_measured_fraction_theta_full 0.995
_diffrn_measured_fraction_theta_max 0.995
_diffrn_measurement_device_type 'Oxford Gemini Ultra'
_diffrn_radiation_monochromator graphite
_diffrn_radiation_source 'fine-focus sealed tube'
_diffrn_radiation_type MoK\a
_diffrn_radiation_wavelength 0.71073
_diffrn_reflns_av_R_equivalents 0.0955
_diffrn_reflns_av_sigmaI/netI 0.0650
_diffrn_reflns_limit_h_max 20
_diffrn_reflns_limit_h_min -33
_diffrn_reflns_limit_k_max 15
_diffrn_reflns_limit_k_min -15
_diffrn_reflns_limit_l_max 22
_diffrn_reflns_limit_l_min -22
_diffrn_reflns_number 49975
_diffrn_reflns_theta_full 26.64
_diffrn_reflns_theta_max 26.64
_diffrn_reflns_theta_min 3.01
_exptl_absorpt_coefficient_mu 3.012
_exptl_absorpt_correction_T_max 0.749
_exptl_absorpt_correction_T_min 0.581
_exptl_absorpt_correction_type multi-scan
_exptl_absorpt_process_details 'SCALE3 ABSPACK'
_exptl_crystal_colour red-orange
_exptl_crystal_density_diffrn 1.334
_exptl_crystal_density_method 'not measured'
_exptl_crystal_description block
_exptl_crystal_F_000 2400
_exptl_crystal_size_max 0.20
_exptl_crystal_size_mid 0.20
_exptl_crystal_size_min 0.10
_refine_diff_density_max 1.111
_refine_diff_density_min -1.179
_refine_diff_density_rms 0.118
_refine_ls_extinction_method none
_refine_ls_goodness_of_fit_ref 1.029
_refine_ls_hydrogen_treatment mixed
_refine_ls_matrix_type full
_refine_ls_number_parameters 331
_refine_ls_number_reflns 6035
_refine_ls_number_restraints 0
_refine_ls_restrained_S_all 1.029
_refine_ls_R_factor_all 0.0576
_refine_ls_R_factor_gt 0.0365
_refine_ls_shift/su_max 0.002
_refine_ls_shift/su_mean 0.000
_refine_ls_structure_factor_coef Fsqd
_refine_ls_weighting_details 'calc w=1/[\s^2^(Fo^2^)+(0.0173P)^2^+10.2280P] where P=(Fo^2^+2Fc^2^)/3'
_refine_ls_weighting_scheme calc
_refine_ls_wR_factor_gt 0.0596
_refine_ls_wR_factor_ref 0.0661
_reflns_number_gt 4797
_reflns_number_total 6035
_reflns_threshold_expression >2sigma(I)
_cod_data_source_file c5cc09673a2.cif
_cod_data_source_block compound3
_cod_original_sg_symbol_H-M C2/c
_cod_database_code 7118529

loop_
_symmetry_equiv_pos_as_xyz
'x, y, z'
'-x, y, -z+1/2'
'x+1/2, y+1/2, z'
'-x+1/2, y+1/2, -z+1/2'
'-x, -y, -z'
'x, -y, z-1/2'
'-x+1/2, -y+1/2, -z'
'x+1/2, -y+1/2, z-1/2'

loop_
_atom_site_label
_atom_site_type_symbol
_atom_site_fract_x
_atom_site_fract_y
_atom_site_fract_z
_atom_site_U_iso_or_equiv
_atom_site_adp_type
_atom_site_occupancy
_atom_site_symmetry_multiplicity
_atom_site_calc_flag
_atom_site_refinement_flags
Pb1 Pb 0.5000 0.679007(17) 0.7500 0.02328(7) Uani 1 2 d S
Si1 Si 0.44653(3) 0.47233(8) 0.63995(5) 0.0176(2) Uani 1 1 d .
N1 N 0.43395(10) 0.5644(2) 0.70780(15) 0.0160(6) Uani 1 1 d .
C1 C 0.33011(13) 0.4053(3) 0.7183(2) 0.0188(8) Uani 1 1 d .
B1 B 0.38743(15) 0.5871(3) 0.7361(2) 0.0171(9) Uani 1 1 d .
N2 N 0.37490(10) 0.6894(2) 0.77314(15) 0.0171(6) Uani 1 1 d .
C2 C 0.34439(12) 0.3172(3) 0.76790(19) 0.0189(8) Uani 1 1 d .
N3 N 0.34294(10) 0.5173(2) 0.74176(16) 0.0182(7) Uani 1 1 d .
C3 C 0.33392(13) 0.2090(3) 0.7430(2) 0.0228(9) Uani 1 1 d .
H3 H 0.3440 0.1482 0.7751 0.027 Uiso 1 1 calc R
C4 C 0.30911(13) 0.1884(3) 0.6723(2) 0.0247(9) Uani 1 1 d .
H4 H 0.3036 0.1140 0.6555 0.030 Uiso 1 1 calc R
C5 C 0.29244(14) 0.2761(3) 0.6261(2) 0.0245(9) Uani 1 1 d .
H5 H 0.2743 0.2613 0.5784 0.029 Uiso 1 1 calc R
C6 C 0.30181(13) 0.3858(3) 0.6484(2) 0.0211(8) Uani 1 1 d .
C7 C 0.36725(13) 0.3382(3) 0.8476(2) 0.0231(9) Uani 1 1 d .
H7 H 0.3821 0.4148 0.8505 0.028 Uiso 1 1 calc R
C8 C 0.32458(14) 0.3355(3) 0.8968(2) 0.0301(9) Uani 1 1 d .
H8A H 0.2990 0.3919 0.8796 0.045 Uiso 1 1 calc R
H8B H 0.3388 0.3512 0.9484 0.045 Uiso 1 1 calc R
H8C H 0.3087 0.2617 0.8939 0.045 Uiso 1 1 calc R
C9 C 0.40898(14) 0.2573(3) 0.8771(2) 0.0304(10) Uani 1 1 d .
H9A H 0.3946 0.1825 0.8796 0.046 Uiso 1 1 calc R
H9B H 0.4243 0.2805 0.9268 0.046 Uiso 1 1 calc R
H9C H 0.4350 0.2565 0.8438 0.046 Uiso 1 1 calc R
C10 C 0.27784(13) 0.4800(3) 0.6002(2) 0.0251(9) Uani 1 1 d .
H10 H 0.3018 0.5446 0.6059 0.030 Uiso 1 1 calc R
C11 C 0.26679(15) 0.4519(3) 0.5175(2) 0.0353(10) Uani 1 1 d .
H11A H 0.2969 0.4180 0.5012 0.053 Uiso 1 1 calc R
H11B H 0.2581 0.5202 0.4890 0.053 Uiso 1 1 calc R
H11C H 0.2383 0.3996 0.5091 0.053 Uiso 1 1 calc R
C12 C 0.22805(15) 0.5173(3) 0.6260(2) 0.0384(11) Uani 1 1 d .
H12A H 0.2057 0.4528 0.6278 0.058 Uiso 1 1 calc R
H12B H 0.2114 0.5724 0.5911 0.058 Uiso 1 1 calc R
H12C H 0.2352 0.5505 0.6756 0.058 Uiso 1 1 calc R
C13 C 0.39791(12) 0.7972(3) 0.7760(2) 0.0184(8) Uani 1 1 d .
C14 C 0.39624(13) 0.8592(3) 0.7099(2) 0.0198(8) Uani 1 1 d .
C15 C 0.41921(14) 0.9631(3) 0.7143(2) 0.0279(9) Uani 1 1 d .
H15 H 0.4196 1.0055 0.6703 0.033 Uiso 1 1 calc R
C16 C 0.44148(15) 1.0063(3) 0.7812(2) 0.0332(10) Uani 1 1 d .
H16 H 0.4566 1.0781 0.7828 0.040 Uiso 1 1 calc R
C17 C 0.44194(14) 0.9462(3) 0.8453(2) 0.0294(10) Uani 1 1 d .
H17 H 0.4571 0.9772 0.8911 0.035 Uiso 1 1 calc R
C18 C 0.42054(13) 0.8400(3) 0.8444(2) 0.0212(8) Uani 1 1 d .
C19 C 0.42240(14) 0.7758(3) 0.9167(2) 0.0256(9) Uani 1 1 d .
H19 H 0.4136 0.6966 0.9040 0.031 Uiso 1 1 calc R
C20 C 0.38377(16) 0.8202(4) 0.9647(2) 0.0401(11) Uani 1 1 d .
H20A H 0.3912 0.8984 0.9771 0.060 Uiso 1 1 calc R
H20B H 0.3859 0.7764 1.0105 0.060 Uiso 1 1 calc R
H20C H 0.3495 0.8141 0.9373 0.060 Uiso 1 1 calc R
C21 C 0.47546(15) 0.7776(3) 0.9616(2) 0.0367(11) Uani 1 1 d .
H21A H 0.5007 0.7600 0.9289 0.055 Uiso 1 1 calc R
H21B H 0.4773 0.7223 1.0014 0.055 Uiso 1 1 calc R
H21C H 0.4823 0.8517 0.9831 0.055 Uiso 1 1 calc R
C22 C 0.36970(14) 0.8144(3) 0.6367(2) 0.0263(9) Uani 1 1 d .
H22 H 0.3800 0.7348 0.6326 0.032 Uiso 1 1 calc R
C23 C 0.31182(14) 0.8175(4) 0.6343(2) 0.0383(10) Uani 1 1 d .
H23A H 0.3021 0.7726 0.6751 0.058 Uiso 1 1 calc R
H23B H 0.2956 0.7874 0.5868 0.058 Uiso 1 1 calc R
H23C H 0.3008 0.8946 0.6396 0.058 Uiso 1 1 calc R
C24 C 0.38374(17) 0.8761(4) 0.5687(2) 0.0401(11) Uani 1 1 d .
H24A H 0.3691 0.9510 0.5668 0.060 Uiso 1 1 calc R
H24B H 0.3704 0.8353 0.5235 0.060 Uiso 1 1 calc R
H24C H 0.4207 0.8814 0.5722 0.060 Uiso 1 1 calc R
C25 C 0.30974(14) 0.5758(3) 0.7816(2) 0.0269(10) Uani 1 1 d .
H25 H 0.2807(13) 0.543(3) 0.7922(18) 0.020(10) Uiso 1 1 d .
C26 C 0.32801(13) 0.6762(3) 0.7996(2) 0.0219(8) Uani 1 1 d .
H26 H 0.3132(12) 0.731(3) 0.8287(18) 0.018(9) Uiso 1 1 d .
C27 C 0.51204(13) 0.4966(3) 0.6193(2) 0.0263(9) Uani 1 1 d .
H27A H 0.5167 0.5759 0.6097 0.039 Uiso 1 1 calc R
H27B H 0.5176 0.4534 0.5754 0.039 Uiso 1 1 calc R
H27C H 0.5364 0.4732 0.6618 0.039 Uiso 1 1 calc R
C28 C 0.44320(13) 0.3220(3) 0.6650(2) 0.0252(8) Uani 1 1 d .
H28A H 0.4551 0.3124 0.7180 0.038 Uiso 1 1 calc R
H28B H 0.4647 0.2785 0.6360 0.038 Uiso 1 1 calc R
H28C H 0.4080 0.2961 0.6541 0.038 Uiso 1 1 calc R
C29 C 0.40518(14) 0.4988(4) 0.5505(2) 0.0354(11) Uani 1 1 d .
H29A H 0.3696 0.4896 0.5575 0.053 Uiso 1 1 calc R
H29B H 0.4135 0.4458 0.5130 0.053 Uiso 1 1 calc R
H29C H 0.4107 0.5748 0.5339 0.053 Uiso 1 1 calc R

loop_
_atom_site_aniso_label
_atom_site_aniso_U_11
_atom_site_aniso_U_22
_atom_site_aniso_U_33
_atom_site_aniso_U_23
_atom_site_aniso_U_13
_atom_site_aniso_U_12
Pb1 0.01397(10) 0.01588(11) 0.04026(15) 0.000 0.00466(8) 0.000
Si1 0.0149(5) 0.0197(5) 0.0189(6) 0.0008(4) 0.0050(4) 0.0003(4)
N1 0.0138(14) 0.0168(16) 0.0172(17) 0.0004(13) 0.0016(13) -0.0033(12)
C1 0.0175(18) 0.0172(19) 0.024(2) -0.0052(17) 0.0112(16) -0.0026(15)
B1 0.016(2) 0.017(2) 0.019(2) 0.0001(18) 0.0022(18) 0.0017(17)
N2 0.0163(14) 0.0149(15) 0.0206(16) -0.0027(14) 0.0045(12) -0.0013(13)
C2 0.0139(16) 0.0213(19) 0.023(2) -0.0029(18) 0.0066(15) -0.0002(17)
N3 0.0163(15) 0.0154(16) 0.0237(18) -0.0043(13) 0.0060(13) -0.0007(12)
C3 0.0189(19) 0.021(2) 0.030(2) 0.0034(17) 0.0092(17) -0.0007(15)
C4 0.0248(19) 0.017(2) 0.034(2) -0.0081(19) 0.0107(17) -0.0059(18)
C5 0.023(2) 0.024(2) 0.027(2) -0.0069(18) 0.0064(18) -0.0048(17)
C6 0.0203(19) 0.021(2) 0.024(2) -0.0021(17) 0.0072(17) -0.0024(16)
C7 0.0216(19) 0.022(2) 0.026(2) -0.0004(17) 0.0051(16) -0.0043(16)
C8 0.031(2) 0.031(2) 0.028(2) -0.0053(19) 0.0062(18) -0.0049(19)
C9 0.030(2) 0.029(2) 0.032(3) 0.0061(19) 0.0030(19) 0.0017(19)
C10 0.022(2) 0.023(2) 0.029(2) -0.0034(18) -0.0017(17) -0.0045(17)
C11 0.030(2) 0.037(2) 0.037(3) 0.004(2) -0.004(2) -0.002(2)
C12 0.029(2) 0.036(3) 0.048(3) -0.006(2) 0.000(2) 0.013(2)
C13 0.0160(17) 0.0140(19) 0.026(2) -0.0031(16) 0.0071(16) 0.0025(14)
C14 0.0193(19) 0.0197(19) 0.022(2) -0.0012(16) 0.0071(16) 0.0062(15)
C15 0.032(2) 0.021(2) 0.032(3) 0.0070(19) 0.0112(19) 0.0030(18)
C16 0.035(2) 0.021(2) 0.045(3) -0.004(2) 0.010(2) -0.0077(18)
C17 0.029(2) 0.027(2) 0.032(3) -0.012(2) 0.0035(19) -0.0053(18)
C18 0.0214(18) 0.021(2) 0.021(2) -0.0028(17) 0.0026(16) 0.0029(16)
C19 0.028(2) 0.023(2) 0.025(2) -0.0029(18) 0.0033(18) 0.0027(17)
C20 0.048(3) 0.045(3) 0.029(2) 0.001(2) 0.012(2) 0.010(2)
C21 0.038(3) 0.041(3) 0.028(3) -0.003(2) -0.004(2) 0.004(2)
C22 0.033(2) 0.021(2) 0.024(2) 0.0008(19) 0.0013(17) 0.0068(19)
C23 0.030(2) 0.040(3) 0.041(3) 0.001(2) -0.0100(19) 0.001(2)
C24 0.052(3) 0.043(3) 0.026(3) -0.001(2) 0.007(2) 0.008(2)
C25 0.020(2) 0.030(2) 0.034(3) -0.0042(19) 0.0148(19) -0.0015(18)
C26 0.0187(18) 0.0188(19) 0.031(2) -0.007(2) 0.0128(16) -0.0018(18)
C27 0.025(2) 0.024(2) 0.032(2) -0.0058(18) 0.0113(18) -0.0014(17)
C28 0.030(2) 0.0198(19) 0.027(2) -0.0056(19) 0.0092(17) -0.0010(18)
C29 0.028(2) 0.058(3) 0.022(2) 0.002(2) 0.0087(19) 0.008(2)

loop_
_atom_type_symbol
_atom_type_description
_atom_type_scat_dispersion_real
_atom_type_scat_dispersion_imag
_atom_type_scat_source
C C 0.0033 0.0016 'International Tables Vol C Tables 4.2.6.8 and 6.1.1.4'
H H 0.0000 0.0000 'International Tables Vol C Tables 4.2.6.8 and 6.1.1.4'
N N 0.0061 0.0033 'International Tables Vol C Tables 4.2.6.8 and 6.1.1.4'
Si Si 0.0817 0.0704 'International Tables Vol C Tables 4.2.6.8 and 6.1.1.4'
Pb Pb -3.3944 10.1111 'International Tables Vol C Tables 4.2.6.8 and 6.1.1.4'
B B 0.0013 0.0007 'International Tables Vol C Tables 4.2.6.8 and 6.1.1.4'

loop_
_geom_angle_atom_site_label_1
_geom_angle_atom_site_label_2
_geom_angle_atom_site_label_3
_geom_angle
_geom_angle_site_symmetry_1
N1 Pb1 N1 105.75(14) 2_656
N1 Si1 C27 108.92(15) .
N1 Si1 C29 111.45(16) .
C27 Si1 C29 104.79(17) .
N1 Si1 C28 115.23(15) .
C27 Si1 C28 106.16(16) .
C29 Si1 C28 109.62(18) .
B1 N1 Si1 130.0(2) .
B1 N1 Pb1 115.4(2) .
Si1 N1 Pb1 114.31(13) .
C6 C1 C2 121.1(3) .
C6 C1 N3 120.0(3) .
C2 C1 N3 118.8(3) .
N1 B1 N2 126.1(3) .
N1 B1 N3 131.6(3) .
N2 B1 N3 102.2(3) .
C26 N2 C13 119.0(3) .
C26 N2 B1 109.3(3) .
C13 N2 B1 130.9(3) .
C3 C2 C1 118.1(3) .
C3 C2 C7 120.2(3) .
C1 C2 C7 121.6(3) .
C25 N3 C1 118.7(3) .
C25 N3 B1 108.8(3) .
C1 N3 B1 132.5(3) .
C4 C3 C2 121.1(3) .
C4 C3 H3 119.4 .
C2 C3 H3 119.4 .
C5 C4 C3 120.0(3) .
C5 C4 H4 120.0 .
C3 C4 H4 120.0 .
C4 C5 C6 121.1(4) .
C4 C5 H5 119.5 .
C6 C5 H5 119.5 .
C5 C6 C1 118.3(3) .
C5 C6 C10 119.6(3) .
C1 C6 C10 121.9(3) .
C2 C7 C9 114.1(3) .
C2 C7 C8 108.7(3) .
C9 C7 C8 110.1(3) .
C2 C7 H7 107.9 .
C9 C7 H7 107.9 .
C8 C7 H7 107.9 .
C7 C8 H8A 109.5 .
C7 C8 H8B 109.5 .
H8A C8 H8B 109.5 .
C7 C8 H8C 109.5 .
H8A C8 H8C 109.5 .
H8B C8 H8C 109.5 .
C7 C9 H9A 109.5 .
C7 C9 H9B 109.5 .
H9A C9 H9B 109.5 .
C7 C9 H9C 109.5 .
H9A C9 H9C 109.5 .
H9B C9 H9C 109.5 .
C6 C10 C11 114.3(3) .
C6 C10 C12 110.7(3) .
C11 C10 C12 107.9(3) .
C6 C10 H10 107.9 .
C11 C10 H10 107.9 .
C12 C10 H10 107.9 .
C10 C11 H11A 109.5 .
C10 C11 H11B 109.5 .
H11A C11 H11B 109.5 .
C10 C11 H11C 109.5 .
H11A C11 H11C 109.5 .
H11B C11 H11C 109.5 .
C10 C12 H12A 109.5 .
C10 C12 H12B 109.5 .
H12A C12 H12B 109.5 .
C10 C12 H12C 109.5 .
H12A C12 H12C 109.5 .
H12B C12 H12C 109.5 .
C18 C13 C14 121.4(3) .
C18 C13 N2 119.6(3) .
C14 C13 N2 118.9(3) .
C15 C14 C13 117.6(3) .
C15 C14 C22 121.3(3) .
C13 C14 C22 121.1(3) .
C16 C15 C14 121.6(4) .
C16 C15 H15 119.2 .
C14 C15 H15 119.2 .
C17 C16 C15 120.3(4) .
C17 C16 H16 119.9 .
C15 C16 H16 119.9 .
C16 C17 C18 121.0(4) .
C16 C17 H17 119.5 .
C18 C17 H17 119.5 .
C17 C18 C13 118.1(3) .
C17 C18 C19 119.3(3) .
C13 C18 C19 122.7(3) .
C18 C19 C21 111.9(3) .
C18 C19 C20 111.8(3) .
C21 C19 C20 109.4(3) .
C18 C19 H19 107.8 .
C21 C19 H19 107.8 .
C20 C19 H19 107.8 .
C19 C20 H20A 109.5 .
C19 C20 H20B 109.5 .
H20A C20 H20B 109.5 .
C19 C20 H20C 109.5 .
H20A C20 H20C 109.5 .
H20B C20 H20C 109.5 .
C19 C21 H21A 109.5 .
C19 C21 H21B 109.5 .
H21A C21 H21B 109.5 .
C19 C21 H21C 109.5 .
H21A C21 H21C 109.5 .
H21B C21 H21C 109.5 .
C14 C22 C24 113.6(3) .
C14 C22 C23 111.1(3) .
C24 C22 C23 108.7(3) .
C14 C22 H22 107.8 .
C24 C22 H22 107.8 .
C23 C22 H22 107.8 .
C22 C23 H23A 109.5 .
C22 C23 H23B 109.5 .
H23A C23 H23B 109.5 .
C22 C23 H23C 109.5 .
H23A C23 H23C 109.5 .
H23B C23 H23C 109.5 .
C22 C24 H24A 109.5 .
C22 C24 H24B 109.5 .
H24A C24 H24B 109.5 .
C22 C24 H24C 109.5 .
H24A C24 H24C 109.5 .
H24B C24 H24C 109.5 .
C26 C25 N3 110.3(3) .
C26 C25 H25 129(2) .
N3 C25 H25 120(2) .
C25 C26 N2 109.3(3) .
C25 C26 H26 127(2) .
N2 C26 H26 124(2) .
Si1 C27 H27A 109.5 .
Si1 C27 H27B 109.5 .
H27A C27 H27B 109.5 .
Si1 C27 H27C 109.5 .
H27A C27 H27C 109.5 .
H27B C27 H27C 109.5 .
Si1 C28 H28A 109.5 .
Si1 C28 H28B 109.5 .
H28A C28 H28B 109.5 .
Si1 C28 H28C 109.5 .
H28A C28 H28C 109.5 .
H28B C28 H28C 109.5 .
Si1 C29 H29A 109.5 .
Si1 C29 H29B 109.5 .
H29A C29 H29B 109.5 .
Si1 C29 H29C 109.5 .
H29A C29 H29C 109.5 .
H29B C29 H29C 109.5 .

loop_
_geom_bond_atom_site_label_1
_geom_bond_atom_site_label_2
_geom_bond_distance
_geom_bond_site_symmetry_2
Pb1 N1 2.281(3) 2_656
Pb1 N1 2.281(3) .
Si1 N1 1.724(3) .
Si1 C27 1.856(3) .
Si1 C29 1.861(4) .
Si1 C28 1.869(4) .
N1 B1 1.430(4) .
C1 C6 1.405(5) .
C1 C2 1.409(5) .
C1 N3 1.439(4) .
B1 N2 1.463(5) .
B1 N3 1.466(5) .
N2 C26 1.407(4) .
N2 C13 1.431(4) .
C2 C3 1.392(5) .
C2 C7 1.514(5) .
N3 C25 1.405(4) .
C3 C4 1.385(5) .
C3 H3 0.9500 .
C4 C5 1.382(5) .
C4 H4 0.9500 .
C5 C6 1.392(5) .
C5 H5 0.9500 .
C6 C10 1.518(5) .
C7 C9 1.518(5) .
C7 C8 1.540(5) .
C7 H7 1.0000 .
C8 H8A 0.9800 .
C8 H8B 0.9800 .
C8 H8C 0.9800 .
C9 H9A 0.9800 .
C9 H9B 0.9800 .
C9 H9C 0.9800 .
C10 C11 1.530(5) .
C10 C12 1.532(5) .
C10 H10 1.0000 .
C11 H11A 0.9800 .
C11 H11B 0.9800 .
C11 H11C 0.9800 .
C12 H12A 0.9800 .
C12 H12B 0.9800 .
C12 H12C 0.9800 .
C13 C18 1.402(5) .
C13 C14 1.411(5) .
C14 C15 1.388(5) .
C14 C22 1.517(5) .
C15 C16 1.378(5) .
C15 H15 0.9500 .
C16 C17 1.371(5) .
C16 H16 0.9500 .
C17 C18 1.397(5) .
C17 H17 0.9500 .
C18 C19 1.518(5) .
C19 C21 1.531(5) .
C19 C20 1.534(5) .
C19 H19 1.0000 .
C20 H20A 0.9800 .
C20 H20B 0.9800 .
C20 H20C 0.9800 .
C21 H21A 0.9800 .
C21 H21B 0.9800 .
C21 H21C 0.9800 .
C22 C24 1.531(5) .
C22 C23 1.536(5) .
C22 H22 1.0000 .
C23 H23A 0.9800 .
C23 H23B 0.9800 .
C23 H23C 0.9800 .
C24 H24A 0.9800 .
C24 H24B 0.9800 .
C24 H24C 0.9800 .
C25 C26 1.325(5) .
C25 H25 0.91(3) .
C26 H26 0.96(3) .
C27 H27A 0.9800 .
C27 H27B 0.9800 .
C27 H27C 0.9800 .
C28 H28A 0.9800 .
C28 H28B 0.9800 .
C28 H28C 0.9800 .
C29 H29A 0.9800 .
C29 H29B 0.9800 .
C29 H29C 0.9800 .
